data_4344671
loop_
_publ_author_name
'M\"akel\"a, Toni'
'Minkkinen, Miia-Elina'
'Rissanen, Kari'

_publ_section_title
;
 Ion Pair Binding in the Solid-State with Ditopic Crown Ether Uranyl
 Salophen Receptors.
;
_journal_issue 3
_journal_name_full 'Inorganic chemistry'
_journal_page_first 1339
_journal_page_last 1346
_journal_paper_doi 10.1021/acs.inorgchem.5b02780
_journal_volume 55
_journal_year 2016
_chemical_formula_moiety 'C32 H42 N2 Na O13 U, C32 H40 N2 Na O12 U, 2.8(C H4 O), 0.2(H2 O), 2(Br)'
_chemical_formula_sum 'C66.8 H93.6 Br2 N4 Na2 O28 U2'
_chemical_formula_weight 2082.51
_chemical_name_systematic
;
 ?
;
_space_group_crystal_system triclinic
_space_group_IT_number 2
_space_group_name_Hall '-P 1'
_space_group_name_H-M_alt 'P -1'
_symmetry_space_group_name_Hall '-P 1'
_symmetry_space_group_name_H-M 'P -1'
_atom_sites_solution_hydrogens mixed
_audit_creation_date 2015-10-09
_audit_creation_method
;
Olex2 1.2
(compiled 2015.09.30 svn.r3233 for OlexSys, GUI svn.r5103)
;
_cell_angle_alpha 94.4530(10)
_cell_angle_beta 97.5330(10)
_cell_angle_gamma 112.1390(10)
_cell_formula_units_Z 2
_cell_length_a 10.5154(2)
_cell_length_b 12.9926(2)
_cell_length_c 31.2989(5)
_cell_measurement_temperature 123(2)
_cell_volume 3888.91(12)
_computing_molecular_graphics 'Olex2 (Dolomanov et al., 2009)'
_computing_publication_material 'Olex2 (Dolomanov et al., 2009)'
_computing_structure_refinement 'ShelXL (Sheldrick, 2015)'
_computing_structure_solution 'XS (Sheldrick, 2008)'
_diffrn_ambient_temperature 123.15
_diffrn_measured_fraction_theta_full 0.999
_diffrn_measured_fraction_theta_max 0.999
_diffrn_measurement_device_type 'Bruker-Nonius Kappa CCD with APEXII detector'
_diffrn_measurement_method '\f and \w scans'
_diffrn_radiation_type MoK\a
_diffrn_radiation_wavelength 0.71073
_diffrn_reflns_av_R_equivalents 0.0399
_diffrn_reflns_av_unetI/netI 0.0451
_diffrn_reflns_laue_measured_fraction_full 0.975
_diffrn_reflns_laue_measured_fraction_max 0.999
_diffrn_reflns_limit_h_max 12
_diffrn_reflns_limit_h_min -12
_diffrn_reflns_limit_k_max 15
_diffrn_reflns_limit_k_min -15
_diffrn_reflns_limit_l_max 37
_diffrn_reflns_limit_l_min -37
_diffrn_reflns_number 40936
_diffrn_reflns_point_group_measured_fraction_full 0.975
_diffrn_reflns_point_group_measured_fraction_max 0.999
_diffrn_reflns_theta_full 25.242
_diffrn_reflns_theta_max 25.000
_diffrn_reflns_theta_min 1.916
_exptl_absorpt_coefficient_mu 5.279
_exptl_absorpt_correction_T_max 0.7457
_exptl_absorpt_correction_T_min 0.5550
_exptl_absorpt_correction_type multi-scan
_exptl_absorpt_process_details
;
SADABS-2008/1 (Bruker,2008) was used for absorption correction.
wR2(int) was 0.0808 before and 0.0618 after correction.
The Ratio of minimum to maximum transmission is 0.7443.
The \l/2 correction factor is 0.0015.
;
_exptl_crystal_colour red
_exptl_crystal_colour_primary red
_exptl_crystal_density_diffrn 1.778
_exptl_crystal_description block
_exptl_crystal_F_000 2045
_exptl_crystal_recrystallization_method 'Diffusion of diethyl ether into MeOH solution'
_exptl_crystal_size_max 0.2
_exptl_crystal_size_mid 0.2
_exptl_crystal_size_min 0.2
_refine_diff_density_max 1.458
_refine_diff_density_min -1.459
_refine_diff_density_rms 0.126
_refine_ls_extinction_method none
_refine_ls_goodness_of_fit_ref 1.129
_refine_ls_hydrogen_treatment mixed
_refine_ls_matrix_type full
_refine_ls_number_parameters 1026
_refine_ls_number_reflns 13716
_refine_ls_number_restraints 74
_refine_ls_restrained_S_all 1.131
_refine_ls_R_factor_all 0.0477
_refine_ls_R_factor_gt 0.0386
_refine_ls_shift/su_max 0.004
_refine_ls_shift/su_mean 0.000
_refine_ls_structure_factor_coef Fsqd
_refine_ls_weighting_details 'w=1/[\s^2^(Fo^2^)+25.9937P] where P=(Fo^2^+2Fc^2^)/3'
_refine_ls_weighting_scheme calc
_refine_ls_wR_factor_gt 0.0855
_refine_ls_wR_factor_ref 0.0890
_reflns_Friedel_coverage 0.000
_reflns_number_gt 11867
_reflns_number_total 13716
_reflns_threshold_expression 'I > 2\s(I)'
_cod_data_source_file ic5b02780_si_010.cif
_cod_data_source_block R2_NaBr_1
_cod_original_formula_sum 'C66.80 H93.60 Br2 N4 Na2 O28 U2'
_cod_database_code 4344671
_shelxl_version_number 2014-3
_shelx_space_group_comment
;
The symmetry employed for this shelxl refinement is uniquely defined
by the following loop, which should always be used as a source of
symmetry information in preference to the above space-group names.
They are only intended as comments.
;
_olex2_refinement_description
;
1. Fixed Uiso
 At 1.2 times of:
  All C(H) groups, All C(H,H) groups
 At 1.5 times of:
  All C(H,H,H) groups, All O(H) groups, All O(H,H) groups
2. Restrained distances
 O13-H4S
 0.87 with sigma of 0.01
 O9C-C28C
 1.42 with sigma of 0.01
 O10B-C30C = O10B-C30B
 1.42 with sigma of 0.01
 H16B-Br1B
 2.5 with sigma of 0.02
 O9B-C28B = O8B-C26B
 1.42 with sigma of 0.01
 O8B-C27B
 1.42 with sigma of 0.01
 O8B-C27B = O9B-C29B = O9C-C29C = O9B-C28B
 1.42 with sigma of 0.01
 C27B-C28B = C29C-C30C = C30B-C29B
 1.52 with sigma of 0.01
 C27C-C28C
 1.52 with sigma of 0.01
 C27C-C26B
 2.37 with sigma of 0.02
 H16B_$1-H6S
 2.1 with sigma of 0.02
 C32-H4S
 1.867108 with sigma of 0.02
 Na1A-H4S
 2.961072 with sigma of 0.02
3. Rigid bond restraints
 O10B, C29B, C30B
 with sigma for 1-2 distances of 0.005 and sigma for 1-3 distances of 0.005
 O8B, O10B, O9B, C27B, C28B, C29B, C30B
 with sigma for 1-2 distances of 0.005 and sigma for 1-3 distances of 0.005
 O9B, C27B, C28B, C29B, C30B
 with sigma for 1-2 distances of 0.005 and sigma for 1-3 distances of 0.005
 O9C, C27C, C28C, C29C, C30C
 with sigma for 1-2 distances of 0.005 and sigma for 1-3 distances of 0.005
4. Uiso/Uaniso restraints and constraints
C28B \\sim C28C: within 1.7A with sigma of 0.005 and sigma for terminal atoms
of 0.005
O9B \\sim O9C: within 1.7A with sigma of 0.001 and sigma for terminal atoms of
0.001
C30B \\sim C30C: within 1.7A with sigma of 0.001 and sigma for terminal atoms
of 0.001
C27B \\sim C27C: within 1.7A with sigma of 0.02 and sigma for terminal atoms of
0.02
Uanis(C30B) \\sim Ueq, Uanis(C30C) \\sim Ueq: with sigma of 0.1 and sigma for
terminal atoms of 0.2
Uanis(C30B) \\sim Ueq, Uanis(C30C) \\sim Ueq: with sigma of 0.01 and sigma for
terminal atoms of 0.1
Uanis(Br2A) = Uanis(Br2B)
Uanis(C27B) = Uanis(C28B)
Uanis(C28C) = Uanis(C27C)
5. Others
 Fixed Sof: O9B(0.7) C27B(0.7) H76A(0.7) H76B(0.7) C28B(0.7) H75A(0.7)
 H75B(0.7) C29B(0.7) H73A(0.7) H73B(0.7) C30B(0.7) H72A(0.7) H72B(0.7) O9C(0.3)
 C27C(0.3) H76C(0.3) H76D(0.3) C28C(0.3) H75C(0.3) H75D(0.3) C29C(0.3)
 H73C(0.3) H73D(0.3) C30C(0.3) H72C(0.3) H72D(0.3) O18(0.8) H8S(0.8) C37(0.8)
 H9SA(0.8) H9SB(0.8) H9SC(0.8) O19(0.2) H16A(0.2) H16B(0.2) Br2B(0.3) Br1A(0.8)
 Br2A(0.7) Br1B(0.2)
6.a Free rotating group:
 O19(H16A,H16B)
6.b Rotating group:
 O12(H3SA,H3SB)
6.c Secondary CH2 refined with riding coordinates:
 C21B(H85A,H85B), C22B(H84A,H84B), C23B(H82A,H82B), C24B(H81A,H81B), C25B(H79A,
 H79B), C26B(H78A,H78B), C27B(H76A,H76B), C28B(H75A,H75B), C29B(H73A,H73B),
 C30B(H72A,H72B), C27C(H76C,H76D), C28C(H75C,H75D), C29C(H73C,H73D), C30C(H72C,
 H72D), C21A(H29A,H29B), C22A(H30A,H30B), C23A(H32A,H32B), C24A(H33A,H33B),
 C25A(H35A,H35B), C26A(H36A,H36B), C27A(H38A,H38B), C28A(H39A,H39B), C29A(H41A,
 H41B), C30A(H42A,H42B)
6.d Aromatic/amide H refined with riding coordinates:
 C1B(H57), C3B(H59), C4B(H60), C5B(H61), C6B(H62), C8B(H48), C10B(H50),
 C11B(H51), C12B(H52), C13B(H53), C17B(H70), C20B(H67), C1A(H5), C3A(H7),
 C4A(H8), C5A(H9), C6A(H10), C8A(H14), C10A(H16), C11A(H17), C12A(H18),
 C13A(H19), C17A(H24), C20A(H27)
6.e Idealised Me refined as rotating group:
 C33(H11A,H11B,H11C), C34(H15A,H15B,H15C), C31(H2SA,H2SB,H2SC), C32(H5SA,H5SB,
 H5SC), C36(H7SA,H7SB,H7SC), C35(H13A,H13B,H13C), C37(H9SA,H9SB,H9SC)
6.f Idealised tetrahedral OH refined as rotating group:
 O17(H6S), O16(H12S), O18(H8S)
;
_olex2_date_sample_data_collection 10.7.2013
_olex2_submission_special_instructions 'No special instructions were received'

loop_
_space_group_symop_operation_xyz
'x, y, z'
'-x, -y, -z'

loop_
_atom_site_label
_atom_site_type_symbol
_atom_site_fract_x
_atom_site_fract_y
_atom_site_fract_z
_atom_site_U_iso_or_equiv
_atom_site_adp_type
_atom_site_occupancy
_atom_site_site_symmetry_order
_atom_site_calc_flag
_atom_site_refinement_flags_posn
_atom_site_refinement_flags_adp
_atom_site_refinement_flags_occupancy
_atom_site_disorder_assembly
_atom_site_disorder_group
U1B U 1.14525(2) 0.72975(2) 0.18938(2) 0.01979(7) Uani 1 1 d . . . . .
Na1B Na 0.9027(3) 0.7569(2) -0.09510(8) 0.0330(6) Uani 1 1 d . . . . .
O1B O 1.1750(5) 0.6042(4) 0.18361(14) 0.0276(10) Uani 1 1 d . . . . .
O2B O 1.1163(4) 0.8570(4) 0.19270(14) 0.0274(10) Uani 1 1 d . . . . .
O3B O 1.3865(4) 0.8260(4) 0.19834(13) 0.0234(9) Uani 1 1 d . . . . .
O4B O 0.9400(4) 0.6376(4) 0.20981(13) 0.0259(10) Uani 1 1 d . . . . .
O5B O 1.0412(5) 0.8801(4) -0.01826(14) 0.0328(11) Uani 1 1 d . . . . .
O6B O 1.1354(5) 0.9244(4) -0.09532(13) 0.0279(10) Uani 1 1 d . . . . .
O7B O 0.9847(5) 0.7934(4) -0.17309(16) 0.0391(12) Uani 1 1 d . . . . .
O8B O 0.7592(6) 0.6142(4) -0.15795(17) 0.0507(14) Uani 1 1 d D U . . .
O10B O 0.7955(5) 0.7432(5) -0.01668(15) 0.0451(14) Uani 1 1 d D U . . .
O12 O 1.2245(4) 0.7589(4) 0.26855(13) 0.0290(11) Uani 1 1 d . . . . .
H3SA H 1.1798 0.7942 0.2823 0.043 Uiso 1 1 d GR . . . .
H3SB H 1.3158 0.8009 0.2751 0.043 Uiso 1 1 d GR . . . .
O14 O 0.7772(6) 0.8696(5) -0.10299(19) 0.0462(15) Uani 1 1 d . . . . .
H10S H 0.721(11) 0.874(9) -0.093(3) 0.069 Uiso 1 1 d R . . . .
O15 O 1.0211(6) 0.6499(5) -0.06950(18) 0.0444(14) Uani 1 1 d . . . . .
H14S H 1.102(10) 0.678(8) -0.057(3) 0.067 Uiso 1 1 d R . . . .
N1B N 1.2171(5) 0.7666(4) 0.11574(15) 0.0193(11) Uani 1 1 d . . . . .
N2B N 0.9550(5) 0.6398(5) 0.12232(16) 0.0229(11) Uani 1 1 d . . . . .
C1B C 1.3303(6) 0.7673(5) 0.10400(19) 0.0227(13) Uani 1 1 d . . . . .
H57 H 1.3346 0.7659 0.0738 0.027 Uiso 1 1 calc R . . . .
C2B C 1.4512(6) 0.7699(5) 0.13256(19) 0.0230(13) Uani 1 1 d . . . . .
C3B C 1.5504(7) 0.7433(6) 0.1130(2) 0.0300(15) Uani 1 1 d . . . . .
H59 H 1.5336 0.7233 0.0824 0.036 Uiso 1 1 calc R . . . .
C4B C 1.6711(7) 0.7456(6) 0.1372(2) 0.0330(16) Uani 1 1 d . . . . .
H60 H 1.7362 0.7269 0.1234 0.040 Uiso 1 1 calc R . . . .
C5B C 1.6963(7) 0.7758(6) 0.1823(2) 0.0325(16) Uani 1 1 d . . . . .
H61 H 1.7785 0.7767 0.1993 0.039 Uiso 1 1 calc R . . . .
C6B C 1.6025(6) 0.8045(6) 0.2023(2) 0.0263(14) Uani 1 1 d . . . . .
H62 H 1.6230 0.8275 0.2329 0.032 Uiso 1 1 calc R . . . .
C7B C 1.4778(6) 0.8004(5) 0.1785(2) 0.0237(14) Uani 1 1 d . . . . .
C8B C 0.8551(6) 0.5441(6) 0.11890(19) 0.0259(14) Uani 1 1 d . . . . .
H48 H 0.8072 0.5100 0.0903 0.031 Uiso 1 1 calc R . . . .
C9B C 0.8071(7) 0.4819(6) 0.1544(2) 0.0276(15) Uani 1 1 d . . . . .
C10B C 0.7061(7) 0.3709(6) 0.1437(2) 0.0366(17) Uani 1 1 d . . . . .
H50 H 0.6813 0.3358 0.1143 0.044 Uiso 1 1 calc R . . . .
C11B C 0.6436(8) 0.3133(7) 0.1752(2) 0.0402(18) Uani 1 1 d . . . . .
H51 H 0.5764 0.2385 0.1678 0.048 Uiso 1 1 calc R . . . .
C12B C 0.6795(7) 0.3654(6) 0.2177(2) 0.0330(16) Uani 1 1 d . . . . .
H52 H 0.6352 0.3258 0.2394 0.040 Uiso 1 1 calc R . . . .
C13B C 0.7783(7) 0.4737(6) 0.2293(2) 0.0308(15) Uani 1 1 d . . . . .
H53 H 0.8001 0.5074 0.2588 0.037 Uiso 1 1 calc R . . . .
C14B C 0.8464(6) 0.5340(6) 0.1984(2) 0.0236(14) Uani 1 1 d . . . . .
C15B C 1.1109(6) 0.7666(5) 0.08265(18) 0.0212(13) Uani 1 1 d . . . . .
C16B C 0.9747(6) 0.6959(5) 0.08532(19) 0.0233(14) Uani 1 1 d . . . . .
C17B C 0.8661(7) 0.6853(6) 0.05225(19) 0.0277(15) Uani 1 1 d . . . . .
H70 H 0.7735 0.6361 0.0534 0.033 Uiso 1 1 calc R . . . .
C18B C 0.8932(7) 0.7468(6) 0.0176(2) 0.0280(15) Uani 1 1 d . . . . .
C19B C 1.0284(7) 0.8213(6) 0.01627(19) 0.0269(15) Uani 1 1 d . . . . .
C20B C 1.1375(6) 0.8309(5) 0.04858(19) 0.0231(13) Uani 1 1 d . . . . .
H67 H 1.2299 0.8808 0.0476 0.028 Uiso 1 1 calc R . . . .
C21B C 1.1760(7) 0.9660(6) -0.0191(2) 0.0333(16) Uani 1 1 d . . . . .
H85A H 1.2478 0.9338 -0.0173 0.040 Uiso 1 1 calc R . . . .
H85B H 1.2019 1.0258 0.0060 0.040 Uiso 1 1 calc R . . . .
C22B C 1.1658(8) 1.0131(6) -0.0610(2) 0.0357(17) Uani 1 1 d . . . . .
H84A H 1.0910 1.0421 -0.0634 0.043 Uiso 1 1 calc R . . . .
H84B H 1.2550 1.0754 -0.0624 0.043 Uiso 1 1 calc R . . . .
C23B C 1.1576(8) 0.9631(6) -0.1364(2) 0.0348(17) Uani 1 1 d . . . . .
H82A H 1.2550 1.0172 -0.1343 0.042 Uiso 1 1 calc R . . . .
H82B H 1.0942 1.0007 -0.1454 0.042 Uiso 1 1 calc R . . . .
C24B C 1.1281(8) 0.8610(7) -0.1687(2) 0.0398(18) Uani 1 1 d . . . . .
H81A H 1.1513 0.8836 -0.1971 0.048 Uiso 1 1 calc R . . . .
H81B H 1.1847 0.8192 -0.1581 0.048 Uiso 1 1 calc R . . . .
C25B C 0.9485(10) 0.6834(7) -0.1955(3) 0.052(2) Uani 1 1 d . . . . .
H79A H 0.9973 0.6432 -0.1789 0.062 Uiso 1 1 calc R . . . .
H79B H 0.9759 0.6881 -0.2246 0.062 Uiso 1 1 calc R . . . .
C26B C 0.7958(10) 0.6232(7) -0.1998(2) 0.058(3) Uani 1 1 d D . . . .
H78A H 0.7477 0.6646 -0.2160 0.070 Uiso 1 1 calc R . . . .
H78B H 0.7661 0.5474 -0.2163 0.070 Uiso 1 1 calc R . . . .
C33 C 0.7689(10) 0.9220(9) -0.1403(3) 0.063(3) Uani 1 1 d . . . . .
H11A H 0.7970 0.8860 -0.1639 0.095 Uiso 1 1 calc GR . . . .
H11B H 0.8309 1.0016 -0.1337 0.095 Uiso 1 1 calc GR . . . .
H11C H 0.6728 0.9150 -0.1492 0.095 Uiso 1 1 calc GR . . . .
C34 C 0.9523(10) 0.5446(8) -0.0561(3) 0.055(2) Uani 1 1 d . . . . .
H15A H 0.8838 0.4937 -0.0806 0.082 Uiso 1 1 calc GR . . . .
H15B H 0.9046 0.5539 -0.0321 0.082 Uiso 1 1 calc GR . . . .
H15C H 1.0206 0.5131 -0.0464 0.082 Uiso 1 1 calc GR . . . .
O9B O 0.6616(9) 0.5538(11) -0.0795(2) 0.068(3) Uani 0.7 1 d D U P A 1
C27B C 0.6179(10) 0.5453(11) -0.1563(4) 0.052(2) Uani 0.7 1 d D U P A 1
H76A H 0.6049 0.4660 -0.1633 0.063 Uiso 0.7 1 calc R . P A 1
H76B H 0.5573 0.5613 -0.1796 0.063 Uiso 0.7 1 calc R . P A 1
C28B C 0.5668(11) 0.5576(11) -0.1139(3) 0.052(2) Uani 0.7 1 d D U P A 1
H75A H 0.5555 0.6298 -0.1099 0.063 Uiso 0.7 1 calc R . P A 1
H75B H 0.4749 0.4962 -0.1146 0.063 Uiso 0.7 1 calc R . P A 1
C29B C 0.6231(12) 0.5657(10) -0.0377(3) 0.056(3) Uani 0.7 1 d D U P A 1
H73A H 0.6745 0.5350 -0.0171 0.067 Uiso 0.7 1 calc R . P A 1
H73B H 0.5225 0.5192 -0.0402 0.067 Uiso 0.7 1 calc R . P A 1
C30B C 0.6495(8) 0.6831(9) -0.0186(4) 0.050(3) Uani 0.7 1 d D U P A 1
H72A H 0.5951 0.7155 -0.0374 0.060 Uiso 0.7 1 calc R . P A 1
H72B H 0.6246 0.6845 0.0108 0.060 Uiso 0.7 1 calc R . P A 1
O9C O 0.640(2) 0.589(3) -0.0957(6) 0.068(3) Uani 0.3 1 d D U P A 2
C27C C 0.625(3) 0.513(2) -0.1648(11) 0.055(3) Uani 0.3 1 d D U P A 2
H76C H 0.5778 0.4900 -0.1955 0.066 Uiso 0.3 1 calc R . P A 2
H76D H 0.6337 0.4480 -0.1518 0.066 Uiso 0.3 1 calc R . P A 2
C28C C 0.564(3) 0.576(2) -0.1379(7) 0.055(3) Uani 0.3 1 d D U P A 2
H75C H 0.5780 0.6502 -0.1476 0.066 Uiso 0.3 1 calc R . P A 2
H75D H 0.4627 0.5334 -0.1390 0.066 Uiso 0.3 1 calc R . P A 2
C29C C 0.568(2) 0.6079(19) -0.0633(6) 0.036(4) Uani 0.3 1 d D U P A 2
H73C H 0.4881 0.5379 -0.0618 0.043 Uiso 0.3 1 calc R . P A 2
H73D H 0.5322 0.6658 -0.0705 0.043 Uiso 0.3 1 calc R . P A 2
C30C C 0.6661(19) 0.647(2) -0.0198(8) 0.050(3) Uani 0.3 1 d D U P A 2
H72C H 0.6144 0.6634 0.0022 0.060 Uiso 0.3 1 calc R . P A 2
H72D H 0.6894 0.5830 -0.0115 0.060 Uiso 0.3 1 calc R . P A 2
U1A U 1.40431(2) 1.00724(2) 0.66147(2) 0.01817(6) Uani 1 1 d . . . . .
Na1A Na 1.2364(2) 1.0298(2) 0.37089(8) 0.0246(5) Uani 1 1 d D . . . .
O1A O 1.2526(4) 1.0248(4) 0.67361(14) 0.0283(10) Uani 1 1 d . . . . .
O2A O 1.5597(4) 0.9948(3) 0.64876(13) 0.0217(9) Uani 1 1 d . . . . .
O3A O 1.3078(4) 0.8255(4) 0.66829(13) 0.0245(10) Uani 1 1 d . . . . .
O4A O 1.5246(4) 1.1970(3) 0.68686(13) 0.0226(9) Uani 1 1 d . . . . .
O5A O 1.2741(4) 0.8989(3) 0.43152(12) 0.0211(9) Uani 1 1 d . . . . .
O6A O 1.1362(4) 0.7943(4) 0.34637(13) 0.0241(10) Uani 1 1 d . . . . .
O7A O 1.0098(5) 0.9239(4) 0.31396(14) 0.0292(10) Uani 1 1 d . . . . .
O8A O 1.1924(5) 1.1334(4) 0.30533(15) 0.0311(11) Uani 1 1 d . . . . .
O9A O 1.3844(5) 1.2374(4) 0.38125(13) 0.0269(10) Uani 1 1 d . . . . .
O10A O 1.4159(4) 1.1128(3) 0.44512(13) 0.0209(9) Uani 1 1 d . . . . .
O11 O 1.4958(5) 1.0084(4) 0.73803(14) 0.0292(11) Uani 1 1 d . . . . .
H1S H 1.522(9) 1.057(7) 0.754(3) 0.044 Uiso 1 1 d R . . . .
O13 O 1.0984(6) 1.0707(5) 0.4168(2) 0.0625(18) Uani 1 1 d D . . . .
H4S H 1.115(7) 1.1353(18) 0.432(2) 0.094 Uiso 1 1 d DR . . . .
N1A N 1.2600(5) 0.8961(4) 0.58807(16) 0.0210(11) Uani 1 1 d . . . . .
N2A N 1.3928(5) 1.1204(4) 0.59990(15) 0.0186(11) Uani 1 1 d . . . . .
C1A C 1.1468(6) 0.8057(5) 0.5833(2) 0.0241(14) Uani 1 1 d . . . . .
H5 H 1.0913 0.7824 0.5551 0.029 Uiso 1 1 calc R . . . .
C2A C 1.0970(6) 0.7369(6) 0.6167(2) 0.0257(14) Uani 1 1 d . . . . .
C3A C 0.9643(7) 0.6506(6) 0.6059(2) 0.0311(16) Uani 1 1 d . . . . .
H7 H 0.9097 0.6432 0.5783 0.037 Uiso 1 1 calc R . . . .
C4A C 0.9105(7) 0.5762(6) 0.6343(2) 0.0332(16) Uani 1 1 d . . . . .
H8 H 0.8209 0.5171 0.6263 0.040 Uiso 1 1 calc R . . . .
C5A C 0.9908(7) 0.5896(6) 0.6750(2) 0.0311(16) Uani 1 1 d . . . . .
H9 H 0.9545 0.5402 0.6953 0.037 Uiso 1 1 calc R . . . .
C6A C 1.1217(7) 0.6732(5) 0.6862(2) 0.0271(14) Uani 1 1 d . . . . .
H10 H 1.1749 0.6802 0.7140 0.033 Uiso 1 1 calc R . . . .
C7A C 1.1783(6) 0.7481(5) 0.6575(2) 0.0232(13) Uani 1 1 d . . . . .
C8A C 1.3802(6) 1.2158(5) 0.60371(19) 0.0209(13) Uani 1 1 d . . . . .
H14 H 1.3528 1.2407 0.5776 0.025 Uiso 1 1 calc R . . . .
C9A C 1.4037(6) 1.2876(5) 0.64376(19) 0.0221(13) Uani 1 1 d . . . . .
C10A C 1.3540(7) 1.3744(5) 0.6418(2) 0.0265(14) Uani 1 1 d . . . . .
H16 H 1.3055 1.3812 0.6151 0.032 Uiso 1 1 calc R . . . .
C11A C 1.3755(7) 1.4499(5) 0.6785(2) 0.0277(15) Uani 1 1 d . . . . .
H17 H 1.3372 1.5053 0.6775 0.033 Uiso 1 1 calc R . . . .
C12A C 1.4535(7) 1.4435(6) 0.7168(2) 0.0301(15) Uani 1 1 d . . . . .
H18 H 1.4710 1.4966 0.7418 0.036 Uiso 1 1 calc R . . . .
C13A C 1.5061(6) 1.3607(5) 0.7191(2) 0.0250(14) Uani 1 1 d . . . . .
H19 H 1.5614 1.3593 0.7455 0.030 Uiso 1 1 calc R . . . .
C14A C 1.4798(6) 1.2794(5) 0.68371(19) 0.0204(13) Uani 1 1 d . . . . .
C15A C 1.2984(6) 0.9482(5) 0.55063(18) 0.0182(12) Uani 1 1 d . . . . .
C16A C 1.3700(6) 1.0639(5) 0.55730(18) 0.0192(13) Uani 1 1 d . . . . .
C17A C 1.4139(6) 1.1227(5) 0.52282(19) 0.0212(13) Uani 1 1 d . . . . .
H24 H 1.4670 1.2013 0.5279 0.025 Uiso 1 1 calc R . . . .
C18A C 1.3789(6) 1.0646(5) 0.48121(18) 0.0177(12) Uani 1 1 d . . . . .
C19A C 1.3024(6) 0.9477(5) 0.47405(18) 0.0174(12) Uani 1 1 d . . . . .
C20A C 1.2630(6) 0.8899(5) 0.50855(18) 0.0178(12) Uani 1 1 d . . . . .
H27 H 1.2120 0.8110 0.5037 0.021 Uiso 1 1 calc R . . . .
C21A C 1.2018(7) 0.7790(5) 0.42367(19) 0.0230(13) Uani 1 1 d . . . . .
H29A H 1.1055 0.7572 0.4295 0.028 Uiso 1 1 calc R . . . .
H29B H 1.2505 0.7434 0.4429 0.028 Uiso 1 1 calc R . . . .
C22A C 1.2000(7) 0.7421(6) 0.37623(19) 0.0249(14) Uani 1 1 d . . . . .
H30A H 1.2971 0.7599 0.3717 0.030 Uiso 1 1 calc R . . . .
H30B H 1.1491 0.6597 0.3697 0.030 Uiso 1 1 calc R . . . .
C23A C 0.9892(6) 0.7582(6) 0.3445(2) 0.0292(15) Uani 1 1 d . . . . .
H32A H 0.9684 0.7866 0.3719 0.035 Uiso 1 1 calc R . . . .
H32B H 0.9439 0.6752 0.3399 0.035 Uiso 1 1 calc R . . . .
C24A C 0.9371(7) 0.8058(6) 0.3065(2) 0.0300(15) Uani 1 1 d . . . . .
H33A H 0.9544 0.7745 0.2790 0.036 Uiso 1 1 calc R . . . .
H33B H 0.8357 0.7859 0.3042 0.036 Uiso 1 1 calc R . . . .
C25A C 0.9857(7) 0.9720(6) 0.2764(2) 0.0324(16) Uani 1 1 d . . . . .
H35A H 0.8844 0.9454 0.2655 0.039 Uiso 1 1 calc R . . . .
H35B H 1.0299 0.9502 0.2532 0.039 Uiso 1 1 calc R . . . .
C26A C 1.0476(7) 1.0970(7) 0.2887(2) 0.0387(18) Uani 1 1 d . . . . .
H36A H 1.0343 1.1335 0.2628 0.046 Uiso 1 1 calc R . . . .
H36B H 1.0001 1.1185 0.3109 0.046 Uiso 1 1 calc R . . . .
C27A C 1.2553(9) 1.2511(7) 0.3165(3) 0.048(2) Uani 1 1 d . . . . .
H38A H 1.1993 1.2768 0.3345 0.058 Uiso 1 1 calc R . . . .
H38B H 1.2600 1.2876 0.2898 0.058 Uiso 1 1 calc R . . . .
C28A C 1.3986(8) 1.2824(6) 0.3414(2) 0.0400(19) Uani 1 1 d . . . . .
H39A H 1.4525 1.2511 0.3246 0.048 Uiso 1 1 calc R . . . .
H39B H 1.4482 1.3650 0.3470 0.048 Uiso 1 1 calc R . . . .
C29A C 1.5151(7) 1.2699(6) 0.4090(2) 0.0262(14) Uani 1 1 d . . . . .
H41A H 1.5660 1.3523 0.4123 0.031 Uiso 1 1 calc R . . . .
H41B H 1.5725 1.2342 0.3965 0.031 Uiso 1 1 calc R . . . .
C30A C 1.4889(6) 1.2334(5) 0.45248(19) 0.0217(13) Uani 1 1 d . . . . .
H42A H 1.5781 1.2551 0.4728 0.026 Uiso 1 1 calc R . . . .
H42B H 1.4316 1.2691 0.4652 0.026 Uiso 1 1 calc R . . . .
C31 C 1.5589(10) 0.9321(7) 0.7516(3) 0.050(2) Uani 1 1 d . . . . .
H2SA H 1.5579 0.9273 0.7826 0.075 Uiso 1 1 calc GR . . . .
H2SB H 1.6554 0.9598 0.7465 0.075 Uiso 1 1 calc GR . . . .
H2SC H 1.5062 0.8576 0.7348 0.075 Uiso 1 1 calc GR . . . .
C32 C 0.9941(9) 0.9886(8) 0.4326(3) 0.055(2) Uani 1 1 d D . . . .
H5SA H 0.9718 1.0223 0.4582 0.082 Uiso 1 1 calc GR . . . .
H5SB H 1.0262 0.9300 0.4408 0.082 Uiso 1 1 calc GR . . . .
H5SC H 0.9106 0.9555 0.4101 0.082 Uiso 1 1 calc GR . . . .
O17 O 1.3569(7) 0.5966(5) 0.4463(2) 0.0575(16) Uani 1 1 d . . . B 1
H6S H 1.2975 0.5751 0.4627 0.086 Uiso 1 1 calc DGR . . B 1
C36 C 1.4216(8) 0.5224(7) 0.4427(3) 0.0428(19) Uani 1 1 d . . . B 1
H7SA H 1.4314 0.5082 0.4123 0.064 Uiso 1 1 calc GR . . B 1
H7SB H 1.3654 0.4516 0.4522 0.064 Uiso 1 1 calc GR . . B 1
H7SC H 1.5141 0.5545 0.4611 0.064 Uiso 1 1 calc GR . . B 1
O16 O 0.5524(6) 0.8858(6) -0.0667(2) 0.0575(16) Uani 1 1 d . . . . .
H12S H 0.5162 0.8526 -0.0466 0.086 Uiso 1 1 calc GR . . . .
C35 C 0.4807(8) 0.9513(7) -0.0815(3) 0.055(2) Uani 1 1 d . . . . .
H13A H 0.5141 0.9817 -0.1075 0.082 Uiso 1 1 calc GR . . . .
H13B H 0.4972 1.0132 -0.0587 0.082 Uiso 1 1 calc GR . . . .
H13C H 0.3806 0.9049 -0.0888 0.082 Uiso 1 1 calc GR . . . .
O18 O 0.7689(10) 0.4803(8) 0.4791(4) 0.090(3) Uani 0.8 1 d . . P C 1
H8S H 0.7770 0.5475 0.4822 0.135 Uiso 0.8 1 calc GR . P C 1
C37 C 0.8623(14) 0.4686(13) 0.4528(5) 0.098(6) Uani 0.8 1 d . . P C 1
H9SA H 0.8099 0.4216 0.4252 0.148 Uiso 0.8 1 calc GR . P C 1
H9SB H 0.9195 0.4333 0.4678 0.148 Uiso 0.8 1 calc GR . P C 1
H9SC H 0.9227 0.5427 0.4470 0.148 Uiso 0.8 1 calc GR . P C 1
O19 O 0.826(2) 0.401(2) 0.5073(7) 0.031(5) Uani 0.2 1 d . . P D 2
H16A H 0.8890 0.3745 0.5139 0.046 Uiso 0.2 1 d G . P D 2
H16B H 0.8649 0.4689 0.5010 0.046 Uiso 0.2 1 d DG . P D 2
Br2B Br 1.3241(12) 0.6895(9) -0.0117(3) 0.0373(6) Uani 0.3 1 d . . P E 2
Br1A Br 0.84273(10) 0.73973(8) 0.49154(3) 0.0388(2) Uani 0.8 1 d . . P F 1
Br2A Br 1.3415(4) 0.7130(3) -0.01665(13) 0.0373(6) Uani 0.7 1 d . . P G 1
Br1B Br 0.8737(4) 0.6390(4) 0.46730(12) 0.0446(10) Uani 0.2 1 d D . P H 2

loop_
_atom_site_aniso_label
_atom_site_aniso_U_11
_atom_site_aniso_U_22
_atom_site_aniso_U_33
_atom_site_aniso_U_23
_atom_site_aniso_U_13
_atom_site_aniso_U_12
U1B 0.01870(12) 0.02573(13) 0.01350(11) 0.00009(9) 0.00149(9) 0.00804(10)
Na1B 0.0331(15) 0.0365(16) 0.0313(14) 0.0095(12) 0.0032(12) 0.0155(13)
O1B 0.030(2) 0.029(3) 0.025(2) 0.0010(19) 0.0045(19) 0.013(2)
O2B 0.027(2) 0.030(3) 0.027(2) 0.004(2) 0.0068(19) 0.012(2)
O3B 0.018(2) 0.032(3) 0.019(2) -0.0026(18) 0.0017(17) 0.0101(19)
O4B 0.021(2) 0.032(3) 0.021(2) 0.0022(19) 0.0059(18) 0.006(2)
O5B 0.036(3) 0.046(3) 0.024(2) 0.014(2) 0.008(2) 0.022(2)
O6B 0.033(3) 0.030(3) 0.019(2) 0.0042(19) 0.0046(19) 0.010(2)
O7B 0.040(3) 0.036(3) 0.039(3) 0.001(2) -0.002(2) 0.016(2)
O8B 0.053(3) 0.035(3) 0.043(3) 0.003(3) -0.015(3) 0.002(3)
O10B 0.026(2) 0.089(4) 0.023(2) 0.018(3) 0.002(2) 0.024(3)
O12 0.020(2) 0.047(3) 0.015(2) -0.003(2) -0.0002(18) 0.010(2)
O14 0.052(4) 0.053(4) 0.047(3) 0.019(3) 0.010(3) 0.032(3)
O15 0.040(3) 0.045(3) 0.048(3) 0.010(3) -0.002(3) 0.019(3)
N1B 0.018(3) 0.019(3) 0.017(3) 0.002(2) 0.002(2) 0.005(2)
N2B 0.019(3) 0.032(3) 0.016(3) 0.001(2) 0.003(2) 0.009(2)
C1B 0.025(3) 0.025(3) 0.015(3) 0.001(3) 0.002(3) 0.007(3)
C2B 0.024(3) 0.029(4) 0.014(3) 0.001(3) 0.001(2) 0.011(3)
C3B 0.032(4) 0.043(4) 0.020(3) 0.005(3) 0.010(3) 0.019(3)
C4B 0.028(4) 0.050(5) 0.025(4) 0.006(3) 0.008(3) 0.019(3)
C5B 0.028(4) 0.037(4) 0.031(4) 0.006(3) 0.004(3) 0.012(3)
C6B 0.023(3) 0.034(4) 0.018(3) 0.003(3) 0.002(3) 0.008(3)
C7B 0.018(3) 0.026(3) 0.023(3) 0.000(3) 0.003(3) 0.004(3)
C8B 0.020(3) 0.036(4) 0.013(3) -0.001(3) 0.002(2) 0.003(3)
C9B 0.023(3) 0.032(4) 0.025(3) 0.004(3) 0.004(3) 0.007(3)
C10B 0.031(4) 0.038(4) 0.030(4) 0.001(3) 0.004(3) 0.003(3)
C11B 0.032(4) 0.040(5) 0.038(4) 0.005(4) 0.004(3) 0.004(3)
C12B 0.025(3) 0.043(4) 0.030(4) 0.016(3) 0.008(3) 0.008(3)
C13B 0.027(4) 0.039(4) 0.025(3) 0.004(3) 0.000(3) 0.013(3)
C14B 0.017(3) 0.034(4) 0.024(3) 0.005(3) 0.005(3) 0.013(3)
C15B 0.022(3) 0.029(4) 0.013(3) -0.001(3) 0.003(2) 0.011(3)
C16B 0.023(3) 0.030(4) 0.016(3) -0.003(3) 0.001(3) 0.012(3)
C17B 0.022(3) 0.047(4) 0.017(3) 0.004(3) 0.007(3) 0.016(3)
C18B 0.025(3) 0.045(4) 0.017(3) 0.001(3) 0.002(3) 0.019(3)
C19B 0.036(4) 0.038(4) 0.014(3) 0.004(3) 0.003(3) 0.023(3)
C20B 0.021(3) 0.027(4) 0.021(3) 0.003(3) 0.005(3) 0.009(3)
C21B 0.039(4) 0.032(4) 0.022(3) 0.003(3) 0.006(3) 0.007(3)
C22B 0.050(5) 0.036(4) 0.024(4) 0.007(3) 0.008(3) 0.020(4)
C23B 0.037(4) 0.043(4) 0.029(4) 0.019(3) 0.015(3) 0.014(3)
C24B 0.043(4) 0.058(5) 0.024(4) 0.006(3) 0.008(3) 0.025(4)
C25B 0.085(7) 0.041(5) 0.031(4) 0.001(4) 0.000(4) 0.032(5)
C26B 0.084(7) 0.029(4) 0.043(5) -0.001(4) -0.030(5) 0.017(5)
C33 0.067(6) 0.091(8) 0.053(6) 0.035(5) 0.020(5) 0.047(6)
C34 0.058(5) 0.055(6) 0.074(6) 0.025(5) 0.033(5) 0.037(5)
O9B 0.030(4) 0.121(9) 0.038(4) 0.009(5) 0.003(3) 0.014(4)
C27B 0.051(4) 0.040(5) 0.042(4) -0.001(4) -0.015(3) 0.000(4)
C28B 0.051(4) 0.040(5) 0.042(4) -0.001(4) -0.015(3) 0.000(4)
C29B 0.026(5) 0.090(6) 0.040(4) 0.016(6) 0.012(5) 0.005(5)
C30B 0.026(4) 0.091(6) 0.041(4) 0.024(4) 0.007(3) 0.028(4)
O9C 0.030(4) 0.121(9) 0.037(4) 0.010(5) 0.002(4) 0.014(4)
C27C 0.053(5) 0.043(6) 0.044(4) 0.004(5) -0.016(5) 0.000(5)
C28C 0.053(5) 0.043(6) 0.044(4) 0.004(5) -0.016(5) 0.000(5)
C29C 0.028(11) 0.021(11) 0.052(6) -0.003(10) -0.003(5) 0.008(10)
C30C 0.026(4) 0.090(6) 0.041(4) 0.024(4) 0.007(3) 0.028(4)
U1A 0.01724(12) 0.02099(13) 0.01523(11) 0.00195(9) 0.00224(9) 0.00661(9)
Na1A 0.0219(12) 0.0261(14) 0.0262(13) 0.0042(10) 0.0052(10) 0.0092(11)
O1A 0.026(2) 0.038(3) 0.027(2) 0.008(2) 0.0100(19) 0.016(2)
O2A 0.019(2) 0.023(2) 0.022(2) -0.0007(18) 0.0017(17) 0.0086(18)
O3A 0.021(2) 0.023(2) 0.022(2) 0.0038(18) -0.0003(18) 0.0025(19)
O4A 0.026(2) 0.023(2) 0.018(2) -0.0001(18) -0.0027(18) 0.0105(19)
O5A 0.027(2) 0.018(2) 0.015(2) -0.0009(17) 0.0015(17) 0.0068(19)
O6A 0.020(2) 0.031(3) 0.017(2) -0.0014(18) -0.0010(17) 0.0084(19)
O7A 0.027(2) 0.035(3) 0.024(2) 0.001(2) 0.0016(19) 0.011(2)
O8A 0.028(2) 0.035(3) 0.031(3) 0.007(2) 0.003(2) 0.013(2)
O9A 0.032(2) 0.028(3) 0.021(2) 0.0097(19) 0.0054(19) 0.010(2)
O10A 0.023(2) 0.019(2) 0.017(2) 0.0041(17) 0.0044(17) 0.0042(18)
O11 0.037(3) 0.031(3) 0.016(2) -0.0010(19) 0.000(2) 0.012(2)
O13 0.053(4) 0.064(4) 0.095(5) 0.039(4) 0.050(4) 0.033(3)
N1A 0.019(3) 0.022(3) 0.020(3) 0.004(2) 0.002(2) 0.005(2)
N2A 0.016(2) 0.019(3) 0.017(2) -0.001(2) 0.002(2) 0.004(2)
C1A 0.022(3) 0.032(4) 0.017(3) 0.005(3) -0.002(2) 0.009(3)
C2A 0.016(3) 0.028(4) 0.028(3) 0.007(3) 0.001(3) 0.003(3)
C3A 0.029(4) 0.028(4) 0.030(4) 0.013(3) -0.002(3) 0.004(3)
C4A 0.020(3) 0.019(3) 0.051(4) 0.011(3) 0.000(3) -0.001(3)
C5A 0.036(4) 0.027(4) 0.030(4) 0.014(3) 0.009(3) 0.009(3)
C6A 0.034(4) 0.019(3) 0.024(3) 0.008(3) 0.001(3) 0.006(3)
C7A 0.023(3) 0.022(3) 0.024(3) 0.004(3) 0.004(3) 0.008(3)
C8A 0.020(3) 0.022(3) 0.019(3) 0.005(3) 0.002(2) 0.006(3)
C9A 0.022(3) 0.022(3) 0.022(3) 0.002(3) 0.007(3) 0.007(3)
C10A 0.023(3) 0.025(4) 0.029(4) 0.008(3) 0.009(3) 0.005(3)
C11A 0.027(3) 0.017(3) 0.041(4) 0.003(3) 0.014(3) 0.008(3)
C12A 0.035(4) 0.023(4) 0.030(4) -0.005(3) 0.007(3) 0.008(3)
C13A 0.024(3) 0.025(3) 0.021(3) 0.002(3) 0.001(3) 0.004(3)
C14A 0.022(3) 0.017(3) 0.019(3) 0.001(2) 0.005(2) 0.004(3)
C15A 0.014(3) 0.024(3) 0.016(3) 0.003(2) -0.001(2) 0.009(3)
C16A 0.017(3) 0.026(3) 0.014(3) 0.001(2) -0.001(2) 0.010(3)
C17A 0.022(3) 0.019(3) 0.022(3) 0.000(3) 0.001(3) 0.008(3)
C18A 0.017(3) 0.018(3) 0.019(3) 0.004(2) 0.002(2) 0.007(2)
C19A 0.014(3) 0.022(3) 0.015(3) -0.004(2) -0.002(2) 0.008(2)
C20A 0.013(3) 0.014(3) 0.022(3) -0.001(2) 0.000(2) 0.003(2)
C21A 0.027(3) 0.015(3) 0.021(3) -0.002(2) -0.002(3) 0.004(3)
C22A 0.026(3) 0.027(4) 0.020(3) -0.002(3) -0.002(3) 0.011(3)
C23A 0.021(3) 0.034(4) 0.025(3) -0.004(3) 0.002(3) 0.005(3)
C24A 0.018(3) 0.039(4) 0.028(4) -0.002(3) 0.003(3) 0.007(3)
C25A 0.021(3) 0.046(4) 0.029(4) 0.002(3) 0.001(3) 0.013(3)
C26A 0.031(4) 0.050(5) 0.038(4) 0.006(4) -0.002(3) 0.021(4)
C27A 0.069(6) 0.035(5) 0.035(4) 0.015(4) 0.001(4) 0.015(4)
C28A 0.052(5) 0.033(4) 0.021(4) 0.007(3) -0.001(3) 0.003(4)
C29A 0.031(4) 0.026(4) 0.023(3) 0.007(3) 0.006(3) 0.011(3)
C30A 0.024(3) 0.014(3) 0.022(3) 0.001(2) 0.001(3) 0.003(3)
C31 0.070(6) 0.031(4) 0.043(5) 0.002(4) -0.011(4) 0.020(4)
C32 0.039(5) 0.060(6) 0.074(6) 0.017(5) 0.018(4) 0.026(4)
O17 0.066(4) 0.035(3) 0.065(4) -0.012(3) -0.014(3) 0.025(3)
C36 0.036(4) 0.042(5) 0.049(5) 0.008(4) 0.006(4) 0.014(4)
O16 0.049(4) 0.070(4) 0.066(4) 0.018(3) 0.012(3) 0.035(3)
C35 0.029(4) 0.050(5) 0.084(7) 0.009(5) 0.008(4) 0.015(4)
O18 0.081(6) 0.059(6) 0.122(8) -0.023(6) 0.054(6) 0.013(5)
C37 0.064(9) 0.097(12) 0.130(14) -0.047(10) 0.012(9) 0.040(9)
O19 0.040(14) 0.033(14) 0.025(12) 0.012(10) 0.014(10) 0.017(11)
Br2B 0.0388(12) 0.063(2) 0.0215(10) 0.0137(8) 0.0130(6) 0.0292(13)
Br1A 0.0377(5) 0.0417(5) 0.0351(5) 0.0013(4) -0.0059(4) 0.0181(4)
Br2A 0.0388(12) 0.063(2) 0.0215(10) 0.0137(8) 0.0130(6) 0.0292(13)
Br1B 0.0283(18) 0.062(3) 0.039(2) 0.0288(19) 0.0022(16) 0.0096(18)

loop_
_atom_type_symbol
_atom_type_description
_atom_type_scat_dispersion_real
_atom_type_scat_dispersion_imag
_atom_type_scat_source
C C 0.0033 0.0016 'International Tables Vol C Tables 4.2.6.8 and 6.1.1.4'
H H 0.0000 0.0000 'International Tables Vol C Tables 4.2.6.8 and 6.1.1.4'
Br Br -0.2901 2.4595 'International Tables Vol C Tables 4.2.6.8 and 6.1.1.4'
N N 0.0061 0.0033 'International Tables Vol C Tables 4.2.6.8 and 6.1.1.4'
Na Na 0.0362 0.0249 'International Tables Vol C Tables 4.2.6.8 and 6.1.1.4'
O O 0.0106 0.0060 'International Tables Vol C Tables 4.2.6.8 and 6.1.1.4'
U U -9.6767 9.6646 'International Tables Vol C Tables 4.2.6.8 and 6.1.1.4'

loop_
_geom_angle_atom_site_label_1
_geom_angle_atom_site_label_2
_geom_angle_atom_site_label_3
_geom_angle
_geom_angle_site_symmetry_1
_geom_angle_site_symmetry_3
O1B U1B O2B 177.40(19) . .
O1B U1B O3B 86.97(18) . .
O1B U1B O4B 90.52(19) . .
O1B U1B O12 91.31(18) . .
O1B U1B N1B 88.64(18) . .
O1B U1B N2B 85.90(19) . .
O2B U1B O3B 92.51(18) . .
O2B U1B O4B 90.96(18) . .
O2B U1B O12 91.03(18) . .
O2B U1B N1B 88.78(18) . .
O2B U1B N2B 92.60(19) . .
O3B U1B O12 75.63(14) . .
O3B U1B N1B 70.23(15) . .
O3B U1B N2B 132.96(15) . .
O4B U1B O3B 156.47(15) . .
O4B U1B O12 81.05(15) . .
O4B U1B N1B 133.14(15) . .
O4B U1B N2B 70.03(15) . .
O12 U1B N1B 145.81(15) . .
O12 U1B N2B 150.89(15) . .
N1B U1B N2B 63.18(15) . .
O5B Na1B O7B 125.53(18) . .
O5B Na1B O10B 54.77(15) . .
O5B Na1B O9B 108.9(2) . .
O5B Na1B O9C 117.1(4) . .
O6B Na1B O5B 62.74(15) . .
O6B Na1B O7B 62.80(15) . .
O6B Na1B O10B 116.63(17) . .
O6B Na1B O9B 169.0(2) . .
O6B Na1B O9C 175.2(6) . .
O7B Na1B O10B 170.63(19) . .
O7B Na1B O9B 125.1(2) . .
O7B Na1B O9C 117.1(4) . .
O8B Na1B O5B 169.3(2) . .
O8B Na1B O6B 126.37(19) . .
O8B Na1B O7B 63.90(17) . .
O8B Na1B O10B 116.91(19) . .
O8B Na1B O9B 61.2(2) . .
O8B Na1B O9C 54.4(4) . .
O10B Na1B O9B 57.1(2) . .
O14 Na1B O5B 89.7(2) . .
O14 Na1B O6B 91.8(2) . .
O14 Na1B O7B 91.73(19) . .
O14 Na1B O8B 95.3(2) . .
O14 Na1B O10B 78.91(19) . .
O14 Na1B O9B 95.4(3) . .
O14 Na1B O9C 83.3(6) . .
O15 Na1B O5B 79.36(19) . .
O15 Na1B O6B 91.1(2) . .
O15 Na1B O7B 101.9(2) . .
O15 Na1B O8B 94.1(2) . .
O15 Na1B O10B 87.4(2) . .
O15 Na1B O14 165.8(2) . .
O15 Na1B O9B 80.0(3) . .
O15 Na1B O9C 93.6(6) . .
O9C Na1B O10B 62.6(4) . .
C7B O3B U1B 128.8(4) . .
C14B O4B U1B 132.1(4) . .
C19B O5B Na1B 114.7(4) . .
C19B O5B C21B 117.3(5) . .
C21B O5B Na1B 115.7(4) . .
C22B O6B Na1B 112.9(4) . .
C22B O6B C23B 112.9(5) . .
C23B O6B Na1B 116.4(4) . .
C24B O7B Na1B 112.3(4) . .
C24B O7B C25B 112.6(6) . .
C25B O7B Na1B 104.2(4) . .
C26B O8B Na1B 120.6(4) . .
C26B O8B C27B 116.4(7) . .
C26B O8B C27C 104.4(12) . .
C27B O8B Na1B 119.7(6) . .
C27C O8B Na1B 134.9(11) . .
C18B O10B Na1B 111.0(4) . .
C18B O10B C30B 122.9(7) . .
C18B O10B C30C 112.0(11) . .
C30B O10B Na1B 118.4(6) . .
C30C O10B Na1B 112.4(12) . .
U1B O12 H3SA 110.6 . .
U1B O12 H3SB 110.2 . .
H3SA O12 H3SB 108.2 . .
Na1B O14 H10S 134(9) . .
C33 O14 Na1B 122.1(5) . .
C33 O14 H10S 102(9) . .
Na1B O15 H14S 122(7) . .
C34 O15 Na1B 122.2(5) . .
C34 O15 H14S 110(7) . .
C1B N1B U1B 126.4(4) . .
C1B N1B C15B 117.2(5) . .
C15B N1B U1B 115.4(3) . .
C8B N2B U1B 124.6(4) . .
C8B N2B C16B 119.1(5) . .
C16B N2B U1B 115.8(4) . .
N1B C1B H57 117.1 . .
N1B C1B C2B 125.8(5) . .
C2B C1B H57 117.1 . .
C3B C2B C1B 117.1(5) . .
C3B C2B C7B 118.6(6) . .
C7B C2B C1B 124.3(5) . .
C2B C3B H59 119.1 . .
C4B C3B C2B 121.9(6) . .
C4B C3B H59 119.1 . .
C3B C4B H60 120.5 . .
C3B C4B C5B 119.1(6) . .
C5B C4B H60 120.5 . .
C4B C5B H61 119.7 . .
C6B C5B C4B 120.5(6) . .
C6B C5B H61 119.7 . .
C5B C6B H62 119.3 . .
C5B C6B C7B 121.3(6) . .
C7B C6B H62 119.3 . .
O3B C7B C2B 120.6(5) . .
O3B C7B C6B 120.8(5) . .
C6B C7B C2B 118.6(6) . .
N2B C8B H48 116.7 . .
N2B C8B C9B 126.5(6) . .
C9B C8B H48 116.7 . .
C10B C9B C8B 118.0(6) . .
C10B C9B C14B 119.9(6) . .
C14B C9B C8B 121.7(6) . .
C9B C10B H50 119.7 . .
C11B C10B C9B 120.7(7) . .
C11B C10B H50 119.7 . .
C10B C11B H51 120.4 . .
C10B C11B C12B 119.2(7) . .
C12B C11B H51 120.4 . .
C11B C12B H52 119.2 . .
C11B C12B C13B 121.6(6) . .
C13B C12B H52 119.2 . .
C12B C13B H53 119.5 . .
C12B C13B C14B 120.9(6) . .
C14B C13B H53 119.5 . .
O4B C14B C9B 121.8(6) . .
O4B C14B C13B 120.4(6) . .
C13B C14B C9B 117.7(6) . .
C16B C15B N1B 116.0(5) . .
C20B C15B N1B 123.4(5) . .
C20B C15B C16B 120.6(6) . .
C15B C16B N2B 117.3(5) . .
C17B C16B N2B 123.5(6) . .
C17B C16B C15B 119.2(6) . .
C16B C17B H70 119.9 . .
C18B C17B C16B 120.2(6) . .
C18B C17B H70 119.9 . .
O10B C18B C17B 125.4(6) . .
O10B C18B C19B 114.3(6) . .
C17B C18B C19B 120.3(6) . .
O5B C19B C18B 115.0(6) . .
O5B C19B C20B 125.0(6) . .
C20B C19B C18B 120.0(6) . .
C15B C20B H67 120.2 . .
C19B C20B C15B 119.7(6) . .
C19B C20B H67 120.2 . .
O5B C21B H85A 110.3 . .
O5B C21B H85B 110.3 . .
O5B C21B C22B 107.3(6) . .
H85A C21B H85B 108.5 . .
C22B C21B H85A 110.3 . .
C22B C21B H85B 110.3 . .
O6B C22B C21B 107.2(6) . .
O6B C22B H84A 110.3 . .
O6B C22B H84B 110.3 . .
C21B C22B H84A 110.3 . .
C21B C22B H84B 110.3 . .
H84A C22B H84B 108.5 . .
O6B C23B H82A 110.4 . .
O6B C23B H82B 110.4 . .
O6B C23B C24B 106.7(6) . .
H82A C23B H82B 108.6 . .
C24B C23B H82A 110.4 . .
C24B C23B H82B 110.4 . .
O7B C24B C23B 107.1(6) . .
O7B C24B H81A 110.3 . .
O7B C24B H81B 110.3 . .
C23B C24B H81A 110.3 . .
C23B C24B H81B 110.3 . .
H81A C24B H81B 108.6 . .
O7B C25B H79A 110.2 . .
O7B C25B H79B 110.2 . .
O7B C25B C26B 107.4(7) . .
H79A C25B H79B 108.5 . .
C26B C25B H79A 110.2 . .
C26B C25B H79B 110.2 . .
O8B C26B C25B 109.4(6) . .
O8B C26B H78A 109.8 . .
O8B C26B H78B 109.8 . .
C25B C26B H78A 109.8 . .
C25B C26B H78B 109.8 . .
H78A C26B H78B 108.2 . .
O14 C33 H11A 109.5 . .
O14 C33 H11B 109.5 . .
O14 C33 H11C 109.5 . .
H11A C33 H11B 109.5 . .
H11A C33 H11C 109.5 . .
H11B C33 H11C 109.5 . .
O15 C34 H15A 109.5 . .
O15 C34 H15B 109.5 . .
O15 C34 H15C 109.5 . .
H15A C34 H15B 109.5 . .
H15A C34 H15C 109.5 . .
H15B C34 H15C 109.5 . .
C28B O9B Na1B 95.7(7) . .
C28B O9B C29B 114.1(9) . .
C29B O9B Na1B 113.5(7) . .
O8B C27B H76A 108.0 . .
O8B C27B H76B 108.0 . .
O8B C27B C28B 117.1(9) . .
H76A C27B H76B 107.3 . .
C28B C27B H76A 108.0 . .
C28B C27B H76B 108.0 . .
O9B C28B C27B 109.8(10) . .
O9B C28B H75A 109.7 . .
O9B C28B H75B 109.7 . .
C27B C28B H75A 109.7 . .
C27B C28B H75B 109.7 . .
H75A C28B H75B 108.2 . .
O9B C29B H73A 108.3 . .
O9B C29B H73B 108.3 . .
O9B C29B C30B 116.0(10) . .
H73A C29B H73B 107.4 . .
C30B C29B H73A 108.3 . .
C30B C29B H73B 108.3 . .
O10B C30B C29B 104.1(8) . .
O10B C30B H72A 110.9 . .
O10B C30B H72B 110.9 . .
C29B C30B H72A 110.9 . .
C29B C30B H72B 110.9 . .
H72A C30B H72B 108.9 . .
C28C O9C Na1B 105.7(17) . .
C29C O9C Na1B 115.7(18) . .
C29C O9C C28C 111(2) . .
O8B C27C H76C 113.7 . .
O8B C27C H76D 113.7 . .
H76C C27C H76D 110.9 . .
C28C C27C O8B 90(2) . .
C28C C27C H76C 113.7 . .
C28C C27C H76D 113.7 . .
O9C C28C C27C 102(2) . .
O9C C28C H75C 111.4 . .
O9C C28C H75D 111.4 . .
C27C C28C H75C 111.4 . .
C27C C28C H75D 111.4 . .
H75C C28C H75D 109.3 . .
O9C C29C H73C 109.8 . .
O9C C29C H73D 109.8 . .
O9C C29C C30C 109(2) . .
H73C C29C H73D 108.2 . .
C30C C29C H73C 109.8 . .
C30C C29C H73D 109.8 . .
O10B C30C C29C 117.9(17) . .
O10B C30C H72C 107.8 . .
O10B C30C H72D 107.8 . .
C29C C30C H72C 107.8 . .
C29C C30C H72D 107.8 . .
H72C C30C H72D 107.2 . .
O1A U1A O2A 177.9(2) . .
O1A U1A O3A 90.14(19) . .
O1A U1A O4A 86.71(19) . .
O1A U1A O11 93.73(18) . .
O1A U1A N1A 88.01(18) . .
O1A U1A N2A 86.38(18) . .
O2A U1A O3A 91.99(17) . .
O2A U1A O4A 91.47(17) . .
O2A U1A O11 86.96(17) . .
O2A U1A N1A 92.44(17) . .
O2A U1A N2A 91.95(17) . .
O3A U1A O4A 154.88(14) . .
O3A U1A O11 78.52(16) . .
O3A U1A N1A 70.65(15) . .
O3A U1A N2A 134.19(15) . .
O4A U1A O11 76.84(15) . .
O4A U1A N1A 134.01(15) . .
O4A U1A N2A 70.50(15) . .
O11 U1A N1A 149.13(17) . .
O11 U1A N2A 147.28(16) . .
N2A U1A N1A 63.59(16) . .
O2A Na1A O5A 80.35(15) 2_876 .
O2A Na1A O6A 77.41(14) 2_876 .
O2A Na1A O7A 113.74(16) 2_876 .
O2A Na1A O8A 96.75(16) 2_876 .
O2A Na1A O9A 85.75(16) 2_876 .
O2A Na1A O10A 78.95(15) 2_876 .
O5A Na1A O6A 60.96(13) . .
O7A Na1A O5A 111.90(16) . .
O7A Na1A O6A 59.02(14) . .
O7A Na1A O8A 63.08(15) . .
O7A Na1A O10A 162.94(16) . .
O8A Na1A O5A 172.77(17) . .
O8A Na1A O6A 112.01(16) . .
O8A Na1A O10A 128.96(17) . .
O9A Na1A O5A 120.69(16) . .
O9A Na1A O6A 162.62(16) . .
O9A Na1A O7A 126.36(17) . .
O9A Na1A O8A 65.38(15) . .
O9A Na1A O10A 63.59(14) . .
O10A Na1A O5A 57.21(13) . .
O10A Na1A O6A 116.31(15) . .
O13 Na1A O2A 157.0(2) . 2_876
O13 Na1A O5A 84.26(19) . .
O13 Na1A O6A 109.7(2) . .
O13 Na1A O7A 87.9(2) . .
O13 Na1A O8A 100.4(2) . .
O13 Na1A O9A 87.5(2) . .
O13 Na1A O10A 78.3(2) . .
U1A O2A Na1A 177.3(2) . 2_876
C7A O3A U1A 133.2(4) . .
C14A O4A U1A 128.3(4) . .
C19A O5A Na1A 115.3(3) . .
C19A O5A C21A 116.1(4) . .
C21A O5A Na1A 121.1(3) . .
C22A O6A Na1A 112.1(3) . .
C23A O6A Na1A 103.3(4) . .
C23A O6A C22A 113.8(5) . .
C24A O7A Na1A 124.4(4) . .
C25A O7A Na1A 119.4(4) . .
C25A O7A C24A 110.9(5) . .
C26A O8A Na1A 111.5(4) . .
C27A O8A Na1A 111.7(4) . .
C27A O8A C26A 111.2(6) . .
C28A O9A Na1A 113.0(4) . .
C29A O9A Na1A 114.5(4) . .
C29A O9A C28A 111.9(5) . .
C18A O10A Na1A 117.5(3) . .
C18A O10A C30A 115.2(4) . .
C30A O10A Na1A 115.6(3) . .
U1A O11 H1S 123(7) . .
C31 O11 U1A 122.7(4) . .
C31 O11 H1S 109(7) . .
Na1A O13 H4S 127.7(18) . .
C32 O13 Na1A 123.1(5) . .
C32 O13 H4S 107.5(17) . .
C1A N1A U1A 125.0(4) . .
C1A N1A C15A 118.7(5) . .
C15A N1A U1A 115.7(4) . .
C8A N2A U1A 125.0(4) . .
C8A N2A C16A 117.5(5) . .
C16A N2A U1A 116.2(4) . .
N1A C1A H5 116.8 . .
N1A C1A C2A 126.5(6) . .
C2A C1A H5 116.8 . .
C3A C2A C1A 117.2(6) . .
C3A C2A C7A 119.3(6) . .
C7A C2A C1A 123.4(6) . .
C2A C3A H7 119.1 . .
C4A C3A C2A 121.9(6) . .
C4A C3A H7 119.1 . .
C3A C4A H8 120.8 . .
C3A C4A C5A 118.3(6) . .
C5A C4A H8 120.8 . .
C4A C5A H9 119.6 . .
C6A C5A C4A 120.9(6) . .
C6A C5A H9 119.6 . .
C5A C6A H10 119.3 . .
C5A C6A C7A 121.4(6) . .
C7A C6A H10 119.3 . .
O3A C7A C2A 121.4(6) . .
O3A C7A C6A 120.3(6) . .
C6A C7A C2A 118.3(6) . .
N2A C8A H14 117.0 . .
N2A C8A C9A 126.0(6) . .
C9A C8A H14 117.0 . .
C10A C9A C8A 116.6(6) . .
C10A C9A C14A 119.5(6) . .
C14A C9A C8A 123.8(6) . .
C9A C10A H16 119.7 . .
C11A C10A C9A 120.6(6) . .
C11A C10A H16 119.7 . .
C10A C11A H17 120.3 . .
C12A C11A C10A 119.4(6) . .
C12A C11A H17 120.3 . .
C11A C12A H18 119.6 . .
C13A C12A C11A 120.8(6) . .
C13A C12A H18 119.6 . .
C12A C13A H19 119.3 . .
C12A C13A C14A 121.5(6) . .
C14A C13A H19 119.3 . .
O4A C14A C9A 120.9(5) . .
O4A C14A C13A 121.1(5) . .
C13A C14A C9A 118.0(6) . .
C16A C15A N1A 116.6(5) . .
C16A C15A C20A 119.7(5) . .
C20A C15A N1A 123.6(5) . .
C15A C16A N2A 117.6(5) . .
C15A C16A C17A 121.0(5) . .
C17A C16A N2A 121.3(5) . .
C16A C17A H24 120.5 . .
C18A C17A C16A 119.0(6) . .
C18A C17A H24 120.5 . .
O10A C18A C17A 124.2(5) . .
O10A C18A C19A 115.6(5) . .
C17A C18A C19A 120.2(5) . .
O5A C19A C18A 115.1(5) . .
O5A C19A C20A 124.5(5) . .
C20A C19A C18A 120.3(5) . .
C15A C20A H27 120.2 . .
C19A C20A C15A 119.7(5) . .
C19A C20A H27 120.2 . .
O5A C21A H29A 110.3 . .
O5A C21A H29B 110.3 . .
O5A C21A C22A 107.1(5) . .
H29A C21A H29B 108.6 . .
C22A C21A H29A 110.3 . .
C22A C21A H29B 110.3 . .
O6A C22A C21A 113.5(5) . .
O6A C22A H30A 108.9 . .
O6A C22A H30B 108.9 . .
C21A C22A H30A 108.9 . .
C21A C22A H30B 108.9 . .
H30A C22A H30B 107.7 . .
O6A C23A H32A 110.5 . .
O6A C23A H32B 110.5 . .
O6A C23A C24A 106.3(5) . .
H32A C23A H32B 108.7 . .
C24A C23A H32A 110.5 . .
C24A C23A H32B 110.5 . .
O7A C24A C23A 107.9(5) . .
O7A C24A H33A 110.1 . .
O7A C24A H33B 110.1 . .
C23A C24A H33A 110.1 . .
C23A C24A H33B 110.1 . .
H33A C24A H33B 108.4 . .
O7A C25A H35A 110.2 . .
O7A C25A H35B 110.2 . .
O7A C25A C26A 107.7(6) . .
H35A C25A H35B 108.5 . .
C26A C25A H35A 110.2 . .
C26A C25A H35B 110.2 . .
O8A C26A C25A 109.4(6) . .
O8A C26A H36A 109.8 . .
O8A C26A H36B 109.8 . .
C25A C26A H36A 109.8 . .
C25A C26A H36B 109.8 . .
H36A C26A H36B 108.2 . .
O8A C27A H38A 109.9 . .
O8A C27A H38B 109.9 . .
O8A C27A C28A 108.9(6) . .
H38A C27A H38B 108.3 . .
C28A C27A H38A 109.9 . .
C28A C27A H38B 109.9 . .
O9A C28A C27A 107.2(6) . .
O9A C28A H39A 110.3 . .
O9A C28A H39B 110.3 . .
C27A C28A H39A 110.3 . .
C27A C28A H39B 110.3 . .
H39A C28A H39B 108.5 . .
O9A C29A H41A 110.1 . .
O9A C29A H41B 110.0 . .
O9A C29A C30A 108.2(5) . .
H41A C29A H41B 108.4 . .
C30A C29A H41A 110.0 . .
C30A C29A H41B 110.0 . .
O10A C30A C29A 106.8(5) . .
O10A C30A H42A 110.4 . .
O10A C30A H42B 110.4 . .
C29A C30A H42A 110.4 . .
C29A C30A H42B 110.4 . .
H42A C30A H42B 108.6 . .
O11 C31 H2SA 109.5 . .
O11 C31 H2SB 109.5 . .
O11 C31 H2SC 109.5 . .
H2SA C31 H2SB 109.5 . .
H2SA C31 H2SC 109.5 . .
H2SB C31 H2SC 109.5 . .
O13 C32 H5SA 109.5 . .
O13 C32 H5SB 109.5 . .
O13 C32 H5SC 109.5 . .
H5SA C32 H5SB 109.5 . .
H5SA C32 H5SC 109.5 . .
H5SB C32 H5SC 109.5 . .
C36 O17 H6S 109.5 . .
O17 C36 H7SA 109.5 . .
O17 C36 H7SB 109.5 . .
O17 C36 H7SC 109.5 . .
H7SA C36 H7SB 109.5 . .
H7SA C36 H7SC 109.5 . .
H7SB C36 H7SC 109.5 . .
C35 O16 H12S 109.5 . .
O16 C35 H13A 109.5 . .
O16 C35 H13B 109.5 . .
O16 C35 H13C 109.5 . .
H13A C35 H13B 109.5 . .
H13A C35 H13C 109.5 . .
H13B C35 H13C 109.5 . .
C37 O18 H8S 109.5 . .
O18 C37 H9SA 109.5 . .
O18 C37 H9SB 109.5 . .
O18 C37 H9SC 109.5 . .
H9SA C37 H9SB 109.5 . .
H9SA C37 H9SC 109.5 . .
H9SB C37 H9SC 109.5 . .
H16A O19 H16B 109.5 . .

loop_
_geom_bond_atom_site_label_1
_geom_bond_atom_site_label_2
_geom_bond_distance
_geom_bond_site_symmetry_2
U1B O1B 1.773(4) .
U1B O2B 1.788(4) .
U1B O3B 2.334(4) .
U1B O4B 2.244(4) .
U1B O12 2.460(4) .
U1B N1B 2.543(5) .
U1B N2B 2.555(5) .
Na1B O5B 2.682(5) .
Na1B O6B 2.592(5) .
Na1B O7B 2.711(6) .
Na1B O8B 2.476(6) .
Na1B O10B 2.823(5) .
Na1B O14 2.317(6) .
Na1B O15 2.312(6) .
Na1B O9B 3.019(11) .
Na1B O9C 2.80(3) .
O3B C7B 1.335(7) .
O4B C14B 1.319(8) .
O5B C19B 1.363(8) .
O5B C21B 1.441(8) .
O6B C22B 1.422(8) .
O6B C23B 1.431(7) .
O7B C24B 1.412(9) .
O7B C25B 1.431(9) .
O8B C26B 1.416(7) .
O8B C27B 1.427(7) .
O8B C27C 1.50(2) .
O10B C18B 1.370(8) .
O10B C30B 1.426(8) .
O10B C30C 1.447(10) .
O12 H3SA 0.8946 .
O12 H3SB 0.8928 .
O14 H10S 0.72(9) .
O14 C33 1.405(10) .
O15 H14S 0.81(10) .
O15 C34 1.412(10) .
N1B C1B 1.288(8) .
N1B C15B 1.420(8) .
N2B C8B 1.275(8) .
N2B C16B 1.413(8) .
C1B H57 0.9500 .
C1B C2B 1.442(9) .
C2B C3B 1.409(9) .
C2B C7B 1.423(8) .
C3B H59 0.9500 .
C3B C4B 1.378(9) .
C4B H60 0.9500 .
C4B C5B 1.398(9) .
C5B H61 0.9500 .
C5B C6B 1.381(9) .
C6B H62 0.9500 .
C6B C7B 1.401(9) .
C8B H48 0.9500 .
C8B C9B 1.457(9) .
C9B C10B 1.414(10) .
C9B C14B 1.421(9) .
C10B H50 0.9500 .
C10B C11B 1.370(10) .
C11B H51 0.9500 .
C11B C12B 1.381(10) .
C12B H52 0.9500 .
C12B C13B 1.383(10) .
C13B H53 0.9500 .
C13B C14B 1.393(9) .
C15B C16B 1.398(9) .
C15B C20B 1.397(9) .
C16B C17B 1.394(9) .
C17B H70 0.9500 .
C17B C18B 1.393(9) .
C18B C19B 1.395(10) .
C19B C20B 1.387(9) .
C20B H67 0.9500 .
C21B H85A 0.9900 .
C21B H85B 0.9900 .
C21B C22B 1.500(9) .
C22B H84A 0.9900 .
C22B H84B 0.9900 .
C23B H82A 0.9900 .
C23B H82B 0.9900 .
C23B C24B 1.510(10) .
C24B H81A 0.9900 .
C24B H81B 0.9900 .
C25B H79A 0.9900 .
C25B H79B 0.9900 .
C25B C26B 1.480(13) .
C26B H78A 0.9900 .
C26B H78B 0.9900 .
C33 H11A 0.9800 .
C33 H11B 0.9800 .
C33 H11C 0.9800 .
C34 H15A 0.9800 .
C34 H15B 0.9800 .
C34 H15C 0.9800 .
O9B C28B 1.385(7) .
O9B C29B 1.432(8) .
C27B H76A 0.9900 .
C27B H76B 0.9900 .
C27B C28B 1.515(9) .
C28B H75A 0.9900 .
C28B H75B 0.9900 .
C29B H73A 0.9900 .
C29B H73B 0.9900 .
C29B C30B 1.502(9) .
C30B H72A 0.9900 .
C30B H72B 0.9900 .
O9C C28C 1.418(10) .
O9C C29C 1.403(10) .
C27C H76C 0.9900 .
C27C H76D 0.9900 .
C27C C28C 1.498(10) .
C28C H75C 0.9900 .
C28C H75D 0.9900 .
C29C H73C 0.9900 .
C29C H73D 0.9900 .
C29C C30C 1.518(10) .
C30C H72C 0.9900 .
C30C H72D 0.9900 .
U1A O1A 1.778(4) .
U1A O2A 1.793(4) .
U1A O3A 2.232(4) .
U1A O4A 2.322(4) .
U1A O11 2.459(4) .
U1A N1A 2.566(5) .
U1A N2A 2.530(5) .
Na1A O2A 2.431(5) 2_876
Na1A O5A 2.732(5) .
Na1A O6A 2.838(5) .
Na1A O7A 2.604(5) .
Na1A O8A 2.624(5) .
Na1A O9A 2.524(5) .
Na1A O10A 2.655(5) .
Na1A O13 2.337(6) .
O2A Na1A 2.431(5) 2_876
O3A C7A 1.332(7) .
O4A C14A 1.328(7) .
O5A C19A 1.373(7) .
O5A C21A 1.436(7) .
O6A C22A 1.436(7) .
O6A C23A 1.428(7) .
O7A C24A 1.417(8) .
O7A C25A 1.411(8) .
O8A C26A 1.423(8) .
O8A C27A 1.412(9) .
O9A C28A 1.421(8) .
O9A C29A 1.420(8) .
O10A C18A 1.364(7) .
O10A C30A 1.445(7) .
O11 H1S 0.71(8) .
O11 C31 1.445(9) .
O13 H4S 0.877(10) .
O13 C32 1.389(10) .
N1A C1A 1.300(8) .
N1A C15A 1.427(7) .
N2A C8A 1.293(8) .
N2A C16A 1.416(7) .
C1A H5 0.9500 .
C1A C2A 1.450(9) .
C2A C3A 1.399(9) .
C2A C7A 1.405(9) .
C3A H7 0.9500 .
C3A C4A 1.378(9) .
C4A H8 0.9500 .
C4A C5A 1.392(10) .
C5A H9 0.9500 .
C5A C6A 1.373(9) .
C6A H10 0.9500 .
C6A C7A 1.396(9) .
C8A H14 0.9500 .
C8A C9A 1.437(8) .
C9A C10A 1.412(9) .
C9A C14A 1.428(9) .
C10A H16 0.9500 .
C10A C11A 1.388(9) .
C11A H17 0.9500 .
C11A C12A 1.386(10) .
C12A H18 0.9500 .
C12A C13A 1.386(9) .
C13A H19 0.9500 .
C13A C14A 1.392(8) .
C15A C16A 1.389(9) .
C15A C20A 1.396(8) .
C16A C17A 1.398(8) .
C17A H24 0.9500 .
C17A C18A 1.384(8) .
C18A C19A 1.408(8) .
C19A C20A 1.382(8) .
C20A H27 0.9500 .
C21A H29A 0.9900 .
C21A H29B 0.9900 .
C21A C22A 1.520(8) .
C22A H30A 0.9900 .
C22A H30B 0.9900 .
C23A H32A 0.9900 .
C23A H32B 0.9900 .
C23A C24A 1.513(9) .
C24A H33A 0.9900 .
C24A H33B 0.9900 .
C25A H35A 0.9900 .
C25A H35B 0.9900 .
C25A C26A 1.500(10) .
C26A H36A 0.9900 .
C26A H36B 0.9900 .
C27A H38A 0.9900 .
C27A H38B 0.9900 .
C27A C28A 1.491(11) .
C28A H39A 0.9900 .
C28A H39B 0.9900 .
C29A H41A 0.9900 .
C29A H41B 0.9900 .
C29A C30A 1.500(8) .
C30A H42A 0.9900 .
C30A H42B 0.9900 .
C31 H2SA 0.9800 .
C31 H2SB 0.9800 .
C31 H2SC 0.9800 .
C32 H5SA 0.9800 .
C32 H5SB 0.9800 .
C32 H5SC 0.9800 .
O17 H6S 0.8400 .
O17 C36 1.380(9) .
C36 H7SA 0.9800 .
C36 H7SB 0.9800 .
C36 H7SC 0.9800 .
O16 H12S 0.8400 .
O16 C35 1.400(10) .
C35 H13A 0.9800 .
C35 H13B 0.9800 .
C35 H13C 0.9800 .
O18 H8S 0.8400 .
O18 C37 1.405(14) .
C37 H9SA 0.9800 .
C37 H9SB 0.9800 .
C37 H9SC 0.9800 .
O19 H16A 0.8700 .
O19 H16B 0.8701 .

loop_
_geom_torsion_atom_site_label_1
_geom_torsion_atom_site_label_2
_geom_torsion_atom_site_label_3
_geom_torsion_atom_site_label_4
_geom_torsion
U1B O3B C7B C2B 47.1(8)
U1B O3B C7B C6B -133.8(5)
U1B O4B C14B C9B -42.2(8)
U1B O4B C14B C13B 140.6(5)
U1B N1B C1B C2B -13.4(9)
U1B N1B C15B C16B -31.1(6)
U1B N1B C15B C20B 150.0(5)
U1B N2B C8B C9B 17.6(9)
U1B N2B C16B C15B 22.6(7)
U1B N2B C16B C17B -156.5(5)
Na1B O5B C19B C18B -45.1(6)
Na1B O5B C19B C20B 134.7(6)
Na1B O5B C21B C22B 36.2(6)
Na1B O6B C22B C21B 60.4(6)
Na1B O6B C23B C24B -49.8(6)
Na1B O7B C24B C23B -50.2(6)
Na1B O7B C25B C26B 60.6(6)
Na1B O8B C26B C25B 28.6(9)
Na1B O8B C27B C28B -5.0(16)
Na1B O8B C27C C28C 42(3)
Na1B O10B C18B C17B -142.4(6)
Na1B O10B C18B C19B 39.0(7)
Na1B O10B C30B C29B 60.9(10)
Na1B O10B C30C C29C -33(3)
Na1B O9B C28B C27B 60.6(9)
Na1B O9B C29B C30B 29.5(12)
Na1B O9C C28C C27C 76(2)
Na1B O9C C29C C30C -47(2)
O5B C19B C20B C15B 179.4(6)
O5B C21B C22B O6B -62.8(7)
O6B C23B C24B O7B 65.9(7)
O7B C25B C26B O8B -61.7(8)
O8B C27B C28B O9B -48.3(16)
O8B C27C C28C O9C -69(3)
O10B C18B C19B O5B 1.3(9)
O10B C18B C19B C20B -178.5(6)
N1B C1B C2B C3B 165.2(6)
N1B C1B C2B C7B -16.7(10)
N1B C15B C16B N2B 5.5(8)
N1B C15B C16B C17B -175.3(5)
N1B C15B C20B C19B 176.5(6)
N2B C8B C9B C10B -172.2(7)
N2B C8B C9B C14B 15.4(11)
N2B C16B C17B C18B 177.5(6)
C1B N1B C15B C16B 138.2(6)
C1B N1B C15B C20B -40.6(8)
C1B C2B C3B C4B 178.6(7)
C1B C2B C7B O3B 2.1(10)
C1B C2B C7B C6B -177.1(6)
C2B C3B C4B C5B -0.4(11)
C3B C2B C7B O3B -179.9(6)
C3B C2B C7B C6B 1.0(9)
C3B C4B C5B C6B -0.9(11)
C4B C5B C6B C7B 2.3(11)
C5B C6B C7B O3B 178.5(6)
C5B C6B C7B C2B -2.3(10)
C7B C2B C3B C4B 0.4(10)
C8B N2B C16B C15B -149.9(6)
C8B N2B C16B C17B 31.0(9)
C8B C9B C10B C11B -171.5(7)
C8B C9B C14B O4B -7.6(10)
C8B C9B C14B C13B 169.8(6)
C9B C10B C11B C12B 0.6(12)
C10B C9B C14B O4B -179.8(6)
C10B C9B C14B C13B -2.5(10)
C10B C11B C12B C13B -0.9(11)
C11B C12B C13B C14B -0.6(11)
C12B C13B C14B O4B 179.6(6)
C12B C13B C14B C9B 2.2(10)
C14B C9B C10B C11B 1.1(11)
C15B N1B C1B C2B 178.6(6)
C15B C16B C17B C18B -1.6(10)
C16B N2B C8B C9B -170.6(6)
C16B C15B C20B C19B -2.3(9)
C16B C17B C18B O10B 179.9(6)
C16B C17B C18B C19B -1.6(10)
C17B C18B C19B O5B -177.4(6)
C17B C18B C19B C20B 2.8(10)
C18B O10B C30B C29B -85.9(11)
C18B O10B C30C C29C -159(2)
C18B C19B C20B C15B -0.9(9)
C19B O5B C21B C22B 176.6(5)
C20B C15B C16B N2B -175.6(5)
C20B C15B C16B C17B 3.5(9)
C21B O5B C19B C18B 174.1(6)
C21B O5B C19B C20B -6.1(9)
C22B O6B C23B C24B 177.3(6)
C23B O6B C22B C21B -165.1(6)
C24B O7B C25B C26B -177.4(6)
C25B O7B C24B C23B -167.5(6)
C26B O8B C27B C28B -164.7(10)
C26B O8B C27C C28C -133.8(15)
O9B C29B C30B O10B -57.8(13)
C27B O8B C26B C25B -171.9(9)
C27B O8B C27C C28C -4(4)
C28B O9B C29B C30B -78.7(14)
C29B O9B C28B C27B 179.5(11)
C30B O10B C18B C17B 6.5(12)
C30B O10B C18B C19B -172.0(8)
C30B O10B C30C C29C 77(3)
O9C C29C C30C O10B 55(4)
C27C O8B C26B C25B -154.6(15)
C27C O8B C27B C28B 138(6)
C28C O9C C29C C30C -167(2)
C29C O9C C28C C27C -158(2)
C30C O10B C18B C17B -15.9(18)
C30C O10B C18B C19B 165.5(16)
C30C O10B C30B C29B -19(3)
U1A O3A C7A C2A 45.2(8)
U1A O3A C7A C6A -137.0(5)
U1A O4A C14A C9A -44.8(7)
U1A O4A C14A C13A 135.5(5)
U1A N1A C1A C2A -14.4(9)
U1A N1A C15A C16A -22.4(6)
U1A N1A C15A C20A 160.3(4)
U1A N2A C8A C9A 16.0(8)
U1A N2A C16A C15A 27.3(6)
U1A N2A C16A C17A -154.7(4)
Na1A O5A C19A C18A -32.6(6)
Na1A O5A C19A C20A 148.4(5)
Na1A O5A C21A C22A 39.5(6)
Na1A O6A C22A C21A 47.6(6)
Na1A O6A C23A C24A 67.6(5)
Na1A O7A C24A C23A 15.4(7)
Na1A O7A C25A C26A -33.1(6)
Na1A O8A C26A C25A -55.7(6)
Na1A O8A C27A C28A 44.0(7)
Na1A O9A C28A C27A 53.6(7)
Na1A O9A C29A C30A -57.9(6)
Na1A O10A C18A C17A -145.3(5)
Na1A O10A C18A C19A 35.9(6)
Na1A O10A C30A C29A -35.7(6)
O5A C19A C20A C15A 179.5(5)
O5A C21A C22A O6A -57.5(7)
O6A C23A C24A O7A -57.6(6)
O7A C25A C26A O8A 58.2(7)
O8A C27A C28A O9A -65.5(8)
O9A C29A C30A O10A 60.2(6)
O10A C18A C19A O5A -0.9(7)
O10A C18A C19A C20A 178.2(5)
N1A C1A C2A C3A 172.6(6)
N1A C1A C2A C7A -11.8(11)
N1A C15A C16A N2A -2.9(8)
N1A C15A C16A C17A 179.1(5)
N1A C15A C20A C19A 178.7(5)
N2A C8A C9A C10A -166.0(6)
N2A C8A C9A C14A 17.7(10)
N2A C16A C17A C18A -174.6(5)
C1A N1A C15A C16A 149.0(6)
C1A N1A C15A C20A -28.3(8)
C1A C2A C3A C4A 175.9(7)
C1A C2A C7A O3A 1.2(10)
C1A C2A C7A C6A -176.6(6)
C2A C3A C4A C5A 1.2(11)
C3A C2A C7A O3A 176.7(6)
C3A C2A C7A C6A -1.1(10)
C3A C4A C5A C6A -1.6(11)
C4A C5A C6A C7A 0.7(11)
C5A C6A C7A O3A -177.1(6)
C5A C6A C7A C2A 0.7(10)
C7A C2A C3A C4A 0.1(11)
C8A N2A C16A C15A -140.3(6)
C8A N2A C16A C17A 37.7(8)
C8A C9A C10A C11A -178.1(6)
C8A C9A C14A O4A -5.6(9)
C8A C9A C14A C13A 174.1(6)
C9A C10A C11A C12A 3.7(9)
C10A C9A C14A O4A 178.2(5)
C10A C9A C14A C13A -2.1(9)
C10A C11A C12A C13A -2.1(10)
C11A C12A C13A C14A -1.7(10)
C12A C13A C14A O4A -176.5(6)
C12A C13A C14A C9A 3.8(9)
C14A C9A C10A C11A -1.6(9)
C15A N1A C1A C2A 175.1(6)
C15A C16A C17A C18A 3.3(9)
C16A N2A C8A C9A -177.7(6)
C16A C15A C20A C19A 1.5(8)
C16A C17A C18A O10A -180.0(5)
C16A C17A C18A C19A -1.2(9)
C17A C18A C19A O5A -179.8(5)
C17A C18A C19A C20A -0.7(9)
C18A O10A C30A C29A -178.0(5)
C18A C19A C20A C15A 0.5(9)
C19A O5A C21A C22A -172.1(5)
C20A C15A C16A N2A 174.5(5)
C20A C15A C16A C17A -3.5(9)
C21A O5A C19A C18A 177.2(5)
C21A O5A C19A C20A -1.8(8)
C22A O6A C23A C24A -170.6(5)
C23A O6A C22A C21A -69.3(7)
C24A O7A C25A C26A 171.6(5)
C25A O7A C24A C23A 169.1(5)
C26A O8A C27A C28A 169.3(6)
C27A O8A C26A C25A 178.9(6)
C28A O9A C29A C30A 171.8(5)
C29A O9A C28A C27A -175.4(6)
C30A O10A C18A C17A -3.8(8)
C30A O10A C18A C19A 177.3(5)
